data_1502250
loop_
_publ_author_name
'Chellat, Mathieu F.'
'Proust, Nicolas'
'Lauer, Matthew G.'
'Stambuli, James P.'

_publ_section_title
;
 Synthesis of key fragments of leiodelide A.
;
_journal_issue 12
_journal_name_full 'Organic letters'
_journal_page_first 3246
_journal_page_last 3249
_journal_paper_doi 10.1021/ol201183f
_journal_volume 13
_journal_year 2011
_chemical_absolute_configuration syn
_chemical_compound_source 'synthesis as described'
_chemical_formula_moiety 'C13 H26 O5'
_chemical_formula_sum 'C13 H26 O5'
_chemical_formula_weight 262.34
_chemical_name_common Stambuli1810
_chemical_name_systematic
;
 ?
;
_space_group_IT_number 4
_symmetry_cell_setting monoclinic
_symmetry_Int_Tables_number 4
_symmetry_space_group_name_Hall 'P 2yb'
_symmetry_space_group_name_H-M 'P 1 21 1'
_atom_sites_solution_hydrogens geom
_atom_sites_solution_primary direct
_atom_sites_solution_secondary difmap
_audit_conform_dict_location ftp://ftp.iucr.org/pub/cif_core.dic
_audit_conform_dict_name cif_core.dic
_audit_conform_dict_version 2.4
_audit_creation_date 2011-01-28T11:36:59-00:00
_audit_creation_method 'WinGX routine CIF_UPDATE'
_cell_angle_alpha 90
_cell_angle_beta 106.470(1)
_cell_angle_gamma 90
_cell_formula_units_Z 2
_cell_length_a 8.9146(1)
_cell_length_b 8.5388(2)
_cell_length_c 10.1252(2)
_cell_measurement_reflns_used 1799
_cell_measurement_temperature 180(2)
_cell_measurement_theta_max 27.485
_cell_measurement_theta_min 2.263
_cell_measurement_wavelength 0.71073
_cell_volume 739.11(2)
_computing_cell_refinement 'HKL Scalepack (Otwinowski & Minor 1997)'
_computing_data_collection 'Collect (Nonius BV, 1997-2000)'
_computing_data_reduction 'HKL Denzo and Scalepack (Otwinowski & Minor 1997)'
_computing_molecular_graphics 'Ortep-3 for Windows (Farrugia, 1997)'
_computing_publication_material 'WinGX publication routines (Farrugia, 1999)'
_computing_structure_refinement 'SHELXL-97 (Sheldrick, 2008)'
_computing_structure_solution 'SHELXS-97 (Sheldrick, 2008)'
_diffrn_ambient_temperature 180(2)
_diffrn_detector 'CCD plate'
_diffrn_detector_area_resol_mean 9
_diffrn_measured_fraction_theta_full 0.998
_diffrn_measured_fraction_theta_max 0.998
_diffrn_measurement_device '95mm CCD camera on \k-goniostat'
_diffrn_measurement_device_type 'Nonius KappaCCD'
_diffrn_measurement_method 'phi and omega scans'
_diffrn_orient_matrix_type 'by Nonius Collect from scalepack cell'
_diffrn_orient_matrix_UB_11 -0.161916E-1
_diffrn_orient_matrix_UB_12 0.29107E-2
_diffrn_orient_matrix_UB_13 -0.101824
_diffrn_orient_matrix_UB_21 0.115836
_diffrn_orient_matrix_UB_22 -0.13777E-2
_diffrn_orient_matrix_UB_23 0.152128E-1
_diffrn_orient_matrix_UB_31 -0.17658E-2
_diffrn_orient_matrix_UB_32 -0.117068
_diffrn_orient_matrix_UB_33 -0.27107E-2
_diffrn_radiation_monochromator graphite
_diffrn_radiation_probe x-ray
_diffrn_radiation_type MoK\a
_diffrn_radiation_wavelength 0.71073
_diffrn_reflns_av_R_equivalents 0.032
_diffrn_reflns_limit_h_max 11
_diffrn_reflns_limit_h_min -11
_diffrn_reflns_limit_k_max 11
_diffrn_reflns_limit_k_min -11
_diffrn_reflns_limit_l_max 13
_diffrn_reflns_limit_l_min -13
_diffrn_reflns_number 13726
_diffrn_reflns_theta_full 27.44
_diffrn_reflns_theta_max 27.44
_diffrn_reflns_theta_min 2.38
_diffrn_source 'Enraf Nonius FR590'
_exptl_absorpt_coefficient_mu 0.089
_exptl_absorpt_correction_type none
_exptl_crystal_colour colourless
_exptl_crystal_density_diffrn 1.179
_exptl_crystal_density_method 'not measured'
_exptl_crystal_description chunk
_exptl_crystal_F_000 288
_exptl_crystal_size_max 0.27
_exptl_crystal_size_mid 0.27
_exptl_crystal_size_min 0.12
_refine_diff_density_max 0.126
_refine_diff_density_min -0.164
_refine_diff_density_rms 0.035
_refine_ls_extinction_method none
_refine_ls_goodness_of_fit_ref 1.063
_refine_ls_hydrogen_treatment mixed
_refine_ls_matrix_type full
_refine_ls_number_parameters 175
_refine_ls_number_reflns 3363
_refine_ls_number_restraints 1
_refine_ls_restrained_S_all 1.063
_refine_ls_R_factor_all 0.0443
_refine_ls_R_factor_gt 0.0358
_refine_ls_shift/su_max 0.002
_refine_ls_shift/su_mean 0
_refine_ls_structure_factor_coef Fsqd
_refine_ls_weighting_details 'w=1/[\s^2^(Fo^2^)+(0.0423P)^2^+0.0696P] where P=(Fo^2^+2Fc^2^)/3'
_refine_ls_weighting_scheme calc
_refine_ls_wR_factor_gt 0.082
_refine_ls_wR_factor_ref 0.0865
_reflns_number_gt 2934
_reflns_number_total 3363
_reflns_threshold_expression >2\s(I)
_cod_data_source_file ol201183f_si_002.cif
_cod_data_source_block Stambuli1810
_cod_original_sg_symbol_H-M P21
_cod_database_code 1502250

loop_
_symmetry_equiv_pos_as_xyz
'x, y, z'
'-x, y+1/2, -z'

loop_
_atom_site_label
_atom_site_type_symbol
_atom_site_fract_x
_atom_site_fract_y
_atom_site_fract_z
_atom_site_U_iso_or_equiv
_atom_site_adp_type
_atom_site_occupancy
_atom_site_symmetry_multiplicity
_atom_site_calc_flag
_atom_site_refinement_flags
C1 C -0.01902(16) 0.63750(17) 0.67781(14) 0.0288(3) Uani 1 1 d .
C2 C 0.23491(15) 0.76068(17) 0.72873(15) 0.0277(3) Uani 1 1 d .
H2 H 0.2818 0.6818 0.8018 0.033 Uiso 1 1 calc R
C3 C 0.25323(16) 0.70380(17) 0.59161(15) 0.0296(3) Uani 1 1 d .
H3 H 0.3649 0.6725 0.6068 0.036 Uiso 1 1 calc R
C4 C 0.15277(18) 0.55929(17) 0.54534(16) 0.0328(3) Uani 1 1 d .
H4A H 0.1543 0.5306 0.451 0.039 Uiso 1 1 calc R
H4B H 0.1972 0.4707 0.6071 0.039 Uiso 1 1 calc R
C5 C 0.02976(19) 0.50928(19) 0.78592(16) 0.0365(3) Uani 1 1 d .
H5A H 0.138 0.4782 0.7947 0.055 Uiso 1 1 calc R
H5B H -0.0393 0.4185 0.758 0.055 Uiso 1 1 calc R
H5C H 0.022 0.5486 0.8747 0.055 Uiso 1 1 calc R
C6 C -0.18798(17) 0.68398(19) 0.65429(16) 0.0346(3) Uani 1 1 d .
H6A H -0.2038 0.7209 0.741 0.052 Uiso 1 1 calc R
H6B H -0.2554 0.5933 0.6209 0.052 Uiso 1 1 calc R
H6C H -0.2145 0.768 0.5857 0.052 Uiso 1 1 calc R
C7 C 0.30785(16) 0.92004(17) 0.77317(15) 0.0287(3) Uani 1 1 d .
H7 H 0.2503 1.0016 0.7072 0.034 Uiso 1 1 calc R
C8 C 0.48092(15) 0.92569(18) 0.78027(15) 0.0324(3) Uani 1 1 d .
H8A H 0.4927 0.8946 0.6895 0.039 Uiso 1 1 calc R
H8B H 0.5375 0.8477 0.8487 0.039 Uiso 1 1 calc R
C9 C 0.55790(16) 1.08612(18) 0.81900(14) 0.0307(3) Uani 1 1 d .
H9 H 0.5318 1.1242 0.9032 0.037 Uiso 1 1 calc R
C10 C 0.49635(17) 1.20511(19) 0.70409(15) 0.0347(3) Uani 1 1 d .
H10A H 0.5337 1.1749 0.6244 0.042 Uiso 1 1 calc R
H10B H 0.3807 1.1993 0.6744 0.042 Uiso 1 1 calc R
C11 C 0.54388(19) 1.37319(19) 0.74172(18) 0.0414(4) Uani 1 1 d .
H11A H 0.6586 1.3783 0.7827 0.05 Uiso 1 1 calc R
H11B H 0.5167 1.438 0.6572 0.05 Uiso 1 1 calc R
C12 C 0.1864(2) 1.0753(3) 0.9124(2) 0.0630(5) Uani 1 1 d .
H12A H 0.2186 1.1721 0.876 0.095 Uiso 1 1 calc R
H12B H 0.1845 1.0923 1.0076 0.095 Uiso 1 1 calc R
H12C H 0.0818 1.0452 0.8559 0.095 Uiso 1 1 calc R
C13 C 0.73552(17) 1.0698(2) 0.85318(18) 0.0435(4) Uani 1 1 d .
H13A H 0.7641 1.042 0.7696 0.065 Uiso 1 1 calc R
H13B H 0.7713 0.9875 0.9225 0.065 Uiso 1 1 calc R
H13C H 0.785 1.1693 0.8894 0.065 Uiso 1 1 calc R
O1 O -0.00617(11) 0.58514(12) 0.54667(9) 0.0321(2) Uani 1 1 d .
O2 O 0.07015(10) 0.77692(11) 0.71660(10) 0.0291(2) Uani 1 1 d .
O3 O 0.21834(13) 0.82223(13) 0.48869(10) 0.0358(3) Uani 1 1 d .
H1O3 H 0.137(3) 0.877(3) 0.492(2) 0.071(7) Uiso 1 1 d .
O4 O 0.29427(11) 0.95407(13) 0.90888(10) 0.0365(3) Uani 1 1 d .
O5 O 0.46884(15) 1.43523(16) 0.83643(15) 0.0519(3) Uani 1 1 d .
H1O5 H 0.528(2) 1.429(3) 0.913(2) 0.053(6) Uiso 1 1 d .

loop_
_atom_site_aniso_label
_atom_site_aniso_U_11
_atom_site_aniso_U_22
_atom_site_aniso_U_33
_atom_site_aniso_U_23
_atom_site_aniso_U_13
_atom_site_aniso_U_12
C1 0.0301(7) 0.0281(7) 0.0293(7) -0.0017(5) 0.0100(6) -0.0044(6)
C2 0.0246(7) 0.0278(7) 0.0315(7) 0.0007(6) 0.0093(5) 0.0004(6)
C3 0.0291(7) 0.0267(7) 0.0353(7) 0.0012(6) 0.0127(6) 0.0029(6)
C4 0.0362(8) 0.0296(8) 0.0364(8) -0.0046(6) 0.0162(6) -0.0003(6)
C5 0.0395(8) 0.0354(8) 0.0353(8) 0.0036(6) 0.0119(6) -0.0041(7)
C6 0.0316(7) 0.0336(8) 0.0402(8) -0.0015(7) 0.0125(6) -0.0061(6)
C7 0.0277(7) 0.0287(7) 0.0306(7) -0.0034(6) 0.0096(5) 0.0005(6)
C8 0.0265(7) 0.0318(7) 0.0391(8) -0.0020(6) 0.0096(6) 0.0003(6)
C9 0.0270(7) 0.0342(7) 0.0308(7) -0.0013(6) 0.0080(5) -0.0020(6)
C10 0.0310(7) 0.0399(8) 0.0327(8) 0.0031(6) 0.0083(6) -0.0027(7)
C11 0.0341(8) 0.0353(8) 0.0540(10) 0.0062(7) 0.0110(7) -0.0019(7)
C12 0.0560(11) 0.0763(13) 0.0617(12) -0.0202(11) 0.0248(9) 0.0187(11)
C13 0.0268(7) 0.0463(9) 0.0529(10) 0.0005(8) 0.0040(7) -0.0029(7)
O1 0.0335(5) 0.0346(5) 0.0293(5) -0.0052(4) 0.0105(4) -0.0054(5)
O2 0.0253(5) 0.0271(5) 0.0362(5) -0.0036(4) 0.0109(4) -0.0021(4)
O3 0.0398(6) 0.0338(5) 0.0387(6) 0.0055(5) 0.0190(5) 0.0047(5)
O4 0.0348(5) 0.0412(6) 0.0363(6) -0.0082(5) 0.0145(4) -0.0032(5)
O5 0.0415(7) 0.0496(7) 0.0578(8) -0.0106(6) 0.0032(6) 0.0107(6)

loop_
_atom_type_symbol
_atom_type_description
_atom_type_scat_dispersion_real
_atom_type_scat_dispersion_imag
_atom_type_scat_source
C C 0.0033 0.0016 'International Tables Vol C Tables 4.2.6.8 and 6.1.1.4'
H H 0 0 'International Tables Vol C Tables 4.2.6.8 and 6.1.1.4'
O O 0.0106 0.006 'International Tables Vol C Tables 4.2.6.8 and 6.1.1.4'

loop_
_geom_angle_atom_site_label_1
_geom_angle_atom_site_label_2
_geom_angle_atom_site_label_3
_geom_angle
O2 C1 O1 109.32(10)
O2 C1 C6 106.13(11)
O1 C1 C6 105.87(11)
O2 C1 C5 112.33(11)
O1 C1 C5 111.08(12)
C6 C1 C5 111.80(12)
O2 C2 C7 106.16(10)
O2 C2 C3 108.80(11)
C7 C2 C3 114.08(11)
O2 C2 H2 109.2
C7 C2 H2 109.2
C3 C2 H2 109.2
O3 C3 C4 111.38(12)
O3 C3 C2 112.56(12)
C4 C3 C2 109.52(11)
O3 C3 H3 107.7
C4 C3 H3 107.7
C2 C3 H3 107.7
O1 C4 C3 111.65(11)
O1 C4 H4A 109.3
C3 C4 H4A 109.3
O1 C4 H4B 109.3
C3 C4 H4B 109.3
H4A C4 H4B 108
C1 C5 H5A 109.5
C1 C5 H5B 109.5
H5A C5 H5B 109.5
C1 C5 H5C 109.5
H5A C5 H5C 109.5
H5B C5 H5C 109.5
C1 C6 H6A 109.5
C1 C6 H6B 109.5
H6A C6 H6B 109.5
C1 C6 H6C 109.5
H6A C6 H6C 109.5
H6B C6 H6C 109.5
O4 C7 C2 108.53(11)
O4 C7 C8 107.80(11)
C2 C7 C8 112.61(11)
O4 C7 H7 109.3
C2 C7 H7 109.3
C8 C7 H7 109.3
C7 C8 C9 114.46(11)
C7 C8 H8A 108.6
C9 C8 H8A 108.6
C7 C8 H8B 108.6
C9 C8 H8B 108.6
H8A C8 H8B 107.6
C10 C9 C13 111.05(12)
C10 C9 C8 111.24(11)
C13 C9 C8 109.65(12)
C10 C9 H9 108.3
C13 C9 H9 108.3
C8 C9 H9 108.3
C11 C10 C9 115.15(13)
C11 C10 H10A 108.5
C9 C10 H10A 108.5
C11 C10 H10B 108.5
C9 C10 H10B 108.5
H10A C10 H10B 107.5
O5 C11 C10 111.85(14)
O5 C11 H11A 109.2
C10 C11 H11A 109.2
O5 C11 H11B 109.2
C10 C11 H11B 109.2
H11A C11 H11B 107.9
O4 C12 H12A 109.5
O4 C12 H12B 109.5
H12A C12 H12B 109.5
O4 C12 H12C 109.5
H12A C12 H12C 109.5
H12B C12 H12C 109.5
C9 C13 H13A 109.5
C9 C13 H13B 109.5
H13A C13 H13B 109.5
C9 C13 H13C 109.5
H13A C13 H13C 109.5
H13B C13 H13C 109.5
C1 O1 C4 113.18(10)
C1 O2 C2 114.69(10)
C3 O3 H1O3 111.4(14)
C12 O4 C7 114.26(13)
C11 O5 H1O5 108.5(14)

loop_
_geom_bond_atom_site_label_1
_geom_bond_atom_site_label_2
_geom_bond_distance
C1 O2 1.4235(17)
C1 O1 1.4361(16)
C1 C6 1.510(2)
C1 C5 1.522(2)
C2 O2 1.4454(15)
C2 C7 1.520(2)
C2 C3 1.5227(19)
C2 H2 1
C3 O3 1.4218(18)
C3 C4 1.519(2)
C3 H3 1
C4 O1 1.4378(17)
C4 H4A 0.99
C4 H4B 0.99
C5 H5A 0.98
C5 H5B 0.98
C5 H5C 0.98
C6 H6A 0.98
C6 H6B 0.98
C6 H6C 0.98
C7 O4 1.4427(17)
C7 C8 1.5248(17)
C7 H7 1
C8 C9 1.532(2)
C8 H8A 0.99
C8 H8B 0.99
C9 C10 1.525(2)
C9 C13 1.5283(19)
C9 H9 1
C10 C11 1.514(2)
C10 H10A 0.99
C10 H10B 0.99
C11 O5 1.418(2)
C11 H11A 0.99
C11 H11B 0.99
C12 O4 1.420(2)
C12 H12A 0.98
C12 H12B 0.98
C12 H12C 0.98
C13 H13A 0.98
C13 H13B 0.98
C13 H13C 0.98
O3 H1O3 0.87(2)
O5 H1O5 0.81(2)

loop_
_geom_hbond_atom_site_label_D
_geom_hbond_atom_site_label_H
_geom_hbond_atom_site_label_A
_geom_hbond_distance_DH
_geom_hbond_distance_HA
_geom_hbond_distance_DA
_geom_hbond_angle_DHA
_geom_hbond_site_symmetry_A
O3 H1O3 O1 0.87(2) 2.10(2) 2.8916(15) 151(2) 2_556
O5 H1O5 O4 0.81(2) 2.05(2) 2.8369(18) 167(2) 2_657

loop_
_geom_torsion_atom_site_label_1
_geom_torsion_atom_site_label_2
_geom_torsion_atom_site_label_3
_geom_torsion_atom_site_label_4
_geom_torsion
O2 C2 C3 O3 72.70(14)
C7 C2 C3 O3 -45.60(16)
O2 C2 C3 C4 -51.78(15)
C7 C2 C3 C4 -170.08(11)
O3 C3 C4 O1 -73.34(14)
C2 C3 C4 O1 51.83(15)
O2 C2 C7 O4 65.03(12)
C3 C2 C7 O4 -175.18(11)
O2 C2 C7 C8 -175.71(11)
C3 C2 C7 C8 -55.91(15)
O4 C7 C8 C9 -62.67(15)
C2 C7 C8 C9 177.64(12)
C7 C8 C9 C10 -68.92(15)
C7 C8 C9 C13 167.86(12)
C13 C9 C10 C11 -67.66(18)
C8 C9 C10 C11 169.92(12)
C9 C10 C11 O5 -69.91(17)
O2 C1 O1 C4 56.89(15)
C6 C1 O1 C4 170.82(11)
C5 C1 O1 C4 -67.62(15)
C3 C4 O1 C1 -55.11(16)
O1 C1 O2 C2 -59.52(13)
C6 C1 O2 C2 -173.28(10)
C5 C1 O2 C2 64.26(15)
C7 C2 O2 C1 -178.92(11)
C3 C2 O2 C1 57.90(14)
C2 C7 O4 C12 -109.85(15)
C8 C7 O4 C12 127.90(15)
